data_4311118
loop_
_publ_author_name
'Aleema Westcott'
'Nina Whitford'
'Michaele J. Hardie'

_publ_section_title
;
 Coordination Polymers with Carborane Anions: Silver Dinitrile Complexes
;
_journal_name_full 'Inorganic Chemistry'
_journal_page_first 3663
_journal_page_last 3672
_journal_paper_doi 10.1021/ic049849x
_journal_volume 43
_journal_year 2004
_chemical_formula_sum 'C36 H102 Ag6 B66 N15'
_chemical_formula_weight 2106.01
_chemical_name_common 'silver succinonitrile monocarbaborane'
_chemical_name_systematic
; 
 ? 
;
_space_group_IT_number 2
_symmetry_cell_setting triclinic
_symmetry_space_group_name_Hall '-P 1'
_symmetry_space_group_name_H-M 'P -1'
_atom_sites_solution_hydrogens geom
_atom_sites_solution_primary direct
_atom_sites_solution_secondary difmap
_audit_creation_method SHELXL-97
_cell_angle_alpha 68.002(1)
_cell_angle_beta 78.813(1)
_cell_angle_gamma 88.766(1)
_cell_formula_units_Z 2
_cell_length_a 15.8940(2)
_cell_length_b 16.0933(2)
_cell_length_c 19.5732(3)
_cell_measurement_temperature 100(2)
_cell_volume 4546.67(11)
_computing_structure_refinement 'SHELXL-97 (Sheldrick, 1997)'
_computing_structure_solution 'SHELXS-97 (Sheldrick, 1990)'
_diffrn_ambient_temperature 100(2)
_diffrn_measured_fraction_theta_full 0.998
_diffrn_measured_fraction_theta_max 0.998
_diffrn_radiation_monochromator graphite
_diffrn_radiation_source 'fine-focus sealed tube'
_diffrn_radiation_type MoK\a
_diffrn_radiation_wavelength 0.71070
_diffrn_reflns_av_R_equivalents 0.145
_diffrn_reflns_av_sigmaI/netI 0.1737
_diffrn_reflns_limit_h_max 17
_diffrn_reflns_limit_h_min -16
_diffrn_reflns_limit_k_max 17
_diffrn_reflns_limit_k_min -15
_diffrn_reflns_limit_l_max 21
_diffrn_reflns_limit_l_min 0
_diffrn_reflns_number 27553
_diffrn_reflns_theta_full 22.50
_diffrn_reflns_theta_max 22.50
_diffrn_reflns_theta_min 1.41
_exptl_absorpt_coefficient_mu 1.309
_exptl_absorpt_correction_T_max 0.8694
_exptl_absorpt_correction_T_min 0.6718
_exptl_absorpt_correction_type multi-scan
_exptl_crystal_colour colourless
_exptl_crystal_density_diffrn 1.538
_exptl_crystal_density_method 'not measured'
_exptl_crystal_description fragment
_exptl_crystal_F_000 2070
_exptl_crystal_size_max 0.33
_exptl_crystal_size_mid 0.26
_exptl_crystal_size_min 0.11
_refine_diff_density_max 3.044
_refine_diff_density_min -7.215
_refine_diff_density_rms 0.236
_refine_ls_extinction_coef 0.0311(9)
_refine_ls_extinction_expression Fc^*^=kFc[1+0.001xFc^2^\l^3^/sin(2\q)]^-1/4^
_refine_ls_extinction_method SHELXL
_refine_ls_goodness_of_fit_ref 0.990
_refine_ls_hydrogen_treatment noref
_refine_ls_matrix_type full
_refine_ls_number_parameters 1135
_refine_ls_number_reflns 11856
_refine_ls_number_restraints 232
_refine_ls_restrained_S_all 0.989
_refine_ls_R_factor_all 0.1657
_refine_ls_R_factor_gt 0.1495
_refine_ls_shift/su_max 1.038
_refine_ls_shift/su_mean 0.090
_refine_ls_structure_factor_coef Fsqd
_refine_ls_weighting_details 'calc w=1/[\s^2^(Fo^2^)+(0.1374P)^2^+143.0068P] where P=(Fo^2^+2Fc^2^)/3'
_refine_ls_weighting_scheme calc
_refine_ls_wR_factor_gt 0.3613
_refine_ls_wR_factor_ref 0.3767
_reflns_number_gt 9542
_reflns_number_total 11856
_reflns_threshold_expression >2sigma(I)
_cod_data_source_file ic049849xsi20040205_104059_3.cif
_cod_data_source_block c:complex3
_cod_depositor_comments
;
The following automatic conversions were performed:
'_symmetry_cell_setting' value 'Triclinic' changed to 'triclinic'
according to '/home/saulius/struct/CIF-dictionaries/cif_core.dic'
dictionary named 'cif_core.dic' version 2.4.1 from 2010-06-29.

Automatic conversion script
Id: cif_fix_enum 1527 2010-12-29 10:47:43Z saulius 
;
_cod_original_cell_volume 4546.6(1)
_cod_database_code 4311118

loop_
_symmetry_equiv_pos_as_xyz
'x, y, z'
'-x, -y, -z'

loop_
_atom_site_label
_atom_site_type_symbol
_atom_site_fract_x
_atom_site_fract_y
_atom_site_fract_z
_atom_site_U_iso_or_equiv
_atom_site_adp_type
_atom_site_occupancy
_atom_site_symmetry_multiplicity
_atom_site_calc_flag
_atom_site_refinement_flags
_atom_site_disorder_assembly
_atom_site_disorder_group
Ag1 Ag 1.28472(7) 0.54562(6) 0.20308(7) 0.0829(4) Uani 1 1 d . . .
N1 N 1.1904(8) 0.6179(8) 0.2631(5) 0.076(3) Uani 1 1 d . . .
C1 C 1.1395(11) 0.6665(10) 0.2753(8) 0.079(5) Uani 1 1 d . . .
B1 B 1.3010(9) 0.3815(8) 0.2094(6) 0.044(3) Uani 1 1 d . . .
H1 H 1.2512 0.4279 0.1860 0.052 Uiso 1 1 calc R . .
B39 B 0.4630(10) 0.2827(10) 0.6508(7) 0.090(6) Uani 1 1 d DU G .
H39 H 0.3992 0.2453 0.6656 0.108 Uiso 1 1 calc R . .
Ag2 Ag 0.89208(5) 0.54970(5) 0.14752(4) 0.0402(2) Uani 1 1 d . . .
N2 N 0.9570(6) 0.6366(6) 0.1947(5) 0.049(3) Uani 1 1 d . . .
C2 C 1.0778(11) 0.7257(9) 0.2866(7) 0.072(5) Uani 1 1 d . . .
H2A H 1.1060 0.7769 0.2915 0.087 Uiso 1 1 calc R . .
H2B H 1.0359 0.6946 0.3339 0.087 Uiso 1 1 calc R . .
B2 B 1.3902(7) 0.4198(7) 0.2354(5) 0.030(3) Uani 1 1 d . . .
H2 H 1.3978 0.4908 0.2307 0.036 Uiso 1 1 calc R . .
Ag3 Ag 0.42099(7) 0.08935(7) 0.52231(5) 0.0584(3) Uani 1 1 d . . .
N3 N 0.8766(6) 0.6273(6) 0.0283(5) 0.046(3) Uani 1 1 d . . .
C3 C 1.0307(10) 0.7606(8) 0.2208(6) 0.061(4) Uani 1 1 d . . .
H3A H 0.9854 0.7997 0.2316 0.073 Uiso 1 1 calc R . .
H3B H 1.0719 0.7978 0.1749 0.073 Uiso 1 1 calc R . .
B3 B 1.4050(7) 0.3886(7) 0.1548(6) 0.033(3) Uani 1 1 d . . .
H3 H 1.4229 0.4392 0.0959 0.039 Uiso 1 1 calc R . .
N4 N 1.0281(6) 0.5739(6) -0.1567(5) 0.048(3) Uani 1 1 d . . .
C4 C 0.9920(8) 0.6906(7) 0.2061(6) 0.044(3) Uani 1 1 d . . .
B4 B 1.3324(8) 0.2948(7) 0.1778(6) 0.036(3) Uani 1 1 d . . .
H4 H 1.3016 0.2826 0.1353 0.043 Uiso 1 1 calc R . .
N5 N 0.7651(6) 0.4865(6) 0.2361(5) 0.049(3) Uani 1 1 d . . .
C5 C 0.8859(8) 0.6746(8) -0.0335(7) 0.054(3) Uani 1 1 d . . .
B5 B 1.2761(7) 0.2681(8) 0.2715(5) 0.033(3) Uani 1 1 d . . .
H5 H 1.2088 0.2375 0.2919 0.039 Uiso 1 1 calc R . .
N6 N 0.5518(7) 0.1661(6) 0.4497(5) 0.055(3) Uani 1 1 d . . .
C6 C 0.9004(8) 0.7353(7) -0.1146(6) 0.045(3) Uani 1 1 d . . .
H6A H 0.9553 0.7711 -0.1283 0.054 Uiso 1 1 calc R . .
H6B H 0.8536 0.7774 -0.1227 0.054 Uiso 1 1 calc R . .
B6 B 1.3085(8) 0.3444(8) 0.3079(6) 0.037(3) Uani 1 1 d . . .
H6 H 1.2631 0.3633 0.3504 0.044 Uiso 1 1 calc R . .
N7 N 0.3656(6) 0.0210(6) 0.4565(5) 0.046(3) Uani 1 1 d . . .
C7 C 0.9032(7) 0.6819(7) -0.1650(5) 0.038(3) Uani 1 1 d . . .
H7A H 0.8488 0.6448 -0.1498 0.045 Uiso 1 1 calc R . .
H7B H 0.9070 0.7244 -0.2176 0.045 Uiso 1 1 calc R . .
C7B C 1.3547(6) 0.2427(6) 0.3240(5) 0.032(2) Uani 1 1 d . . .
H7B1 H 1.3384 0.1910 0.3826 0.038 Uiso 1 1 calc R . .
N8 N 0.1292(7) 0.0576(6) 0.4207(5) 0.054(3) Uani 1 1 d . . .
C8 C 0.9740(7) 0.6245(7) -0.1620(5) 0.036(3) Uani 1 1 d . . .
B8 B 1.3653(8) 0.2061(7) 0.2502(6) 0.034(3) Uani 1 1 d . . .
H8 H 1.3567 0.1350 0.2554 0.040 Uiso 1 1 calc R . .
N9 N 0.3413(6) 0.2141(6) 0.5175(5) 0.048(3) Uani 1 1 d . . .
C9 C 0.7146(7) 0.4399(8) 0.2820(7) 0.048(3) Uani 1 1 d . . .
B9 B 1.4468(7) 0.2813(7) 0.1792(6) 0.033(3) Uani 1 1 d . . .
H9 H 1.4920 0.2605 0.1377 0.040 Uiso 1 1 calc R . .
C10 C 0.6516(7) 0.3741(8) 0.3433(6) 0.049(3) Uani 1 1 d . . .
H10A H 0.6622 0.3703 0.3925 0.059 Uiso 1 1 calc R . .
H10B H 0.5928 0.3943 0.3395 0.059 Uiso 1 1 calc R . .
B10 B 1.4805(8) 0.3590(7) 0.2140(6) 0.034(3) Uani 1 1 d . . .
H10 H 1.5477 0.3896 0.1942 0.041 Uiso 1 1 calc R . .
N11 N 0.3130(8) 0.1069(9) 0.8199(6) 0.094(4) Uani 1 1 d . . .
C11 C 0.6585(8) 0.2833(8) 0.3385(7) 0.050(3) Uani 1 1 d . . .
H11A H 0.6446 0.2865 0.2905 0.060 Uiso 1 1 calc R . .
H11B H 0.7182 0.2649 0.3392 0.060 Uiso 1 1 calc R . .
B11 B 1.4235(7) 0.3321(7) 0.3085(6) 0.030(3) Uani 1 1 d . . .
H11 H 1.4532 0.3442 0.3517 0.036 Uiso 1 1 calc R . .
N12 N 0.4381(6) 0.0123(6) 0.6403(5) 0.044(2) Uani 1 1 d . F .
C12 C 0.5994(8) 0.2158(8) 0.4020(6) 0.047(3) Uani 1 1 d . . .
B12 B 1.4555(8) 0.2449(7) 0.2764(5) 0.029(3) Uani 1 1 d . . .
H12 H 1.5052 0.1986 0.3002 0.035 Uiso 1 1 calc R . .
N13 N 0.1117(7) 0.1592(7) 0.8968(7) 0.066(3) Uani 1 1 d . . .
C13 C 0.3322(7) -0.0249(8) 0.4384(7) 0.048(3) Uani 1 1 d . . .
B13 B 1.2059(7) 0.7793(7) -0.0542(6) 0.035(3) Uani 1 1 d . . .
H13 H 1.1964 0.8530 -0.0794 0.042 Uiso 1 1 calc R . .
N14 N 0.2906(8) 0.3099(7) 0.8670(9) 0.089(5) Uani 1 1 d . . .
C14 C 0.2875(8) -0.0884(8) 0.4188(9) 0.073(4) Uani 1 1 d . . .
H14A H 0.2524 -0.1332 0.4650 0.088 Uiso 1 1 calc R . .
H14B H 0.3299 -0.1207 0.3953 0.088 Uiso 1 1 calc R . .
B14 B 1.2757(7) 0.7237(7) -0.1042(6) 0.033(3) Uani 1 1 d . . .
H14 H 1.3143 0.7608 -0.1620 0.040 Uiso 1 1 calc R . .
N15 N 0.5185(6) 0.2865(7) 0.9222(7) 0.071(4) Uani 1 1 d . . .
C15 C 0.2291(8) -0.0390(7) 0.3639(7) 0.053(3) Uani 1 1 d . . .
H15A H 0.2648 0.0003 0.3155 0.063 Uiso 1 1 calc R E .
H15B H 0.1958 -0.0834 0.3543 0.063 Uiso 1 1 calc R . .
C15B C 1.1641(8) 0.7009(6) -0.0814(6) 0.043(3) Uani 1 1 d . . .
H15C H 1.1254 0.7244 -0.1266 0.051 Uiso 1 1 calc R . .
C16 C 0.1717(7) 0.0136(6) 0.3938(6) 0.039(3) Uani 1 1 d . . .
B16 B 1.1195(9) 0.7017(8) 0.0063(8) 0.049(4) Uani 1 1 d . . .
H16 H 1.0539 0.7248 0.0209 0.059 Uiso 1 1 calc R . .
C17 C 0.3143(9) 0.2803(8) 0.5110(6) 0.054(4) Uani 1 1 d . . .
B17 B 1.2084(10) 0.7201(7) 0.0441(6) 0.048(4) Uani 1 1 d . . .
H17 H 1.2019 0.7541 0.0852 0.057 Uiso 1 1 calc R . .
C18 C 0.2899(10) 0.3714(10) 0.5032(9) 0.073(4) Uiso 1 1 d . . .
H18A H 0.2818 0.4044 0.4511 0.088 Uiso 1 1 calc R . .
H18B H 0.3378 0.4028 0.5111 0.088 Uiso 1 1 calc R . .
B18 B 1.3017(8) 0.7374(8) -0.0266(7) 0.040(3) Uani 1 1 d . . .
H18 H 1.3561 0.7840 -0.0318 0.048 Uiso 1 1 calc R . .
C19 C 0.2108(9) 0.3746(9) 0.5560(7) 0.067(4) Uani 1 1 d . . .
H19A H 0.1968 0.4382 0.5430 0.081 Uiso 1 1 calc R . .
H19B H 0.1634 0.3433 0.5473 0.081 Uiso 1 1 calc R . .
B19 B 1.3161(8) 0.6356(8) -0.0442(7) 0.042(4) Uani 1 1 d . . .
H19 H 1.3812 0.6136 -0.0623 0.051 Uiso 1 1 calc R . .
C20 C 0.2123(8) 0.3362(8) 0.6355(6) 0.053(4) Uani 1 1 d . . .
B20 B 1.2274(9) 0.6166(7) -0.0775(6) 0.039(3) Uani 1 1 d . . .
H20 H 1.2315 0.5828 -0.1186 0.047 Uiso 1 1 calc R . .
C21 C 0.3527(8) 0.0499(7) 0.8242(6) 0.046(3) Uani 1 1 d . F .
B21 B 1.1376(9) 0.5992(8) -0.0082(7) 0.043(3) Uani 1 1 d . . .
H21 H 1.0829 0.5526 -0.0023 0.052 Uiso 1 1 calc R . .
C22 C 0.3994(19) -0.0256(12) 0.8284(9) 0.201(11) Uani 1 1 d . . .
H22A H 0.4403 -0.0240 0.8602 0.241 Uiso 1 1 calc R F .
H22B H 0.3571 -0.0757 0.8611 0.241 Uiso 1 1 calc R . .
B22 B 1.1628(8) 0.6095(7) 0.0720(6) 0.040(3) Uani 1 1 d . . .
H22 H 1.1257 0.5720 0.1304 0.047 Uiso 1 1 calc R . .
C23 C 0.4429(10) -0.0574(10) 0.7831(7) 0.080(5) Uani 1 1 d . F .
H23A H 0.4245 -0.1217 0.8010 0.096 Uiso 1 1 calc R . .
H23B H 0.5037 -0.0547 0.7874 0.096 Uiso 1 1 calc R . .
B23 B 1.2774(8) 0.6314(6) 0.0489(6) 0.035(3) Uani 1 1 d . . .
H23 H 1.3176 0.6067 0.0930 0.042 Uiso 1 1 calc R . .
C24 C 0.4402(7) -0.0164(7) 0.7014(6) 0.039(3) Uani 1 1 d . . .
B24 B 1.2319(7) 0.5561(6) 0.0184(5) 0.027(3) Uani 1 1 d . . .
H24 H 1.2413 0.4823 0.0424 0.032 Uiso 1 1 calc R . .
C25 C 0.0626(9) 0.1120(8) 0.9439(7) 0.069(4) Uani 1 1 d . F .
B25 B 0.6132(8) 0.0324(7) 0.9024(6) 0.042(3) Uani 1 1 d D . .
H25 H 0.5507 0.0660 0.9009 0.051 Uiso 1 1 calc R A 1
C26 C -0.0011(11) 0.0448(9) 1.0042(8) 0.084(4) Uani 1 1 d . . .
H26A H -0.0594 0.0673 1.0024 0.101 Uiso 1 1 calc R F .
H26B H 0.0114 0.0369 1.0538 0.101 Uiso 1 1 calc R . .
B26 B 0.7115(8) 0.0917(8) 0.8644(7) 0.125(10) Uani 1 1 d D G .
H26 H 0.7129 0.1667 0.8385 0.150 Uiso 1 1 calc R B 1
C27 C 0.3164(9) 0.3575(8) 0.8870(11) 0.086(6) Uani 1 1 d . F .
B27 B 0.7907(8) 0.0419(8) 0.9080(7) 0.063(5) Uani 1 1 d DU . .
H27 H 0.8456 0.0821 0.9109 0.076 Uiso 1 1 calc R G .
C28 C 0.3520(11) 0.4265(12) 0.8960(12) 0.103(7) Uani 1 1 d . . .
H28A H 0.3062 0.4649 0.9073 0.124 Uiso 1 1 calc R F .
H28B H 0.3911 0.4632 0.8485 0.124 Uiso 1 1 calc R . .
B28 B 0.7425(9) -0.0532(11) 0.9790(8) 0.080(6) Uani 1 1 d D G .
H28 H 0.7673 -0.0774 1.0326 0.096 Uiso 1 1 calc R . .
C29 C 0.3995(11) 0.3963(9) 0.9562(8) 0.095(5) Uani 1 1 d . F .
H29A H 0.3597 0.3646 1.0047 0.114 Uiso 1 1 calc R . .
H29B H 0.4275 0.4487 0.9595 0.114 Uiso 1 1 calc R . .
B29 B 0.6358(13) -0.0688(9) 0.9810(8) 0.137(9) Uani 1 1 d D G .
H29 H 0.5884 -0.1054 1.0342 0.164 Uiso 1 1 calc R . .
C30 C 0.4705(9) 0.3305(8) 0.9409(8) 0.066(4) Uani 1 1 d . F .
B30 B 0.6797(14) 0.0379(11) 0.9619(8) 0.117(9) Uani 1 1 d D G .
H30 H 0.6587 0.0724 1.0020 0.140 Uiso 1 1 calc R . .
B31 B 0.6787(11) 0.0210(9) 0.8233(8) 0.106(7) Uani 1 1 d D G .
H31 H 0.6562 0.0445 0.7686 0.127 Uiso 1 1 calc R . .
B32 B 0.7867(10) 0.0338(8) 0.8256(7) 0.080(6) Uani 1 1 d DU G .
H32 H 0.8356 0.0682 0.7729 0.096 Uiso 1 1 calc R . .
B33 B 0.8072(12) -0.0616(9) 0.9037(8) 0.088(6) Uani 1 1 d DU G .
H33 H 0.8703 -0.0937 0.9069 0.106 Uiso 1 1 calc R . .
C34B C 0.7043(11) -0.1282(8) 0.9427(7) 0.094(6) Uani 1 1 d D . .
H34B H 0.6981 -0.2033 0.9686 0.113 Uiso 1 1 calc R G .
B35 B 0.6302(10) -0.0730(9) 0.8926(9) 0.076(5) Uani 1 1 d D G .
H35 H 0.5764 -0.1099 0.8845 0.092 Uiso 1 1 calc R . .
B36 B 0.7415(8) -0.0679(10) 0.8485(8) 0.070(5) Uani 1 1 d DU G .
H36 H 0.7661 -0.1040 0.8103 0.083 Uiso 1 1 calc R . .
B37 B 0.5316(11) 0.2514(11) 0.7130(9) 0.120(7) Uani 1 1 d D . .
H37 H 0.5124 0.1949 0.7689 0.144 Uiso 1 1 calc R C 1
B38 B 0.4871(13) 0.3594(11) 0.6948(8) 0.173(12) Uani 1 1 d D G .
H38 H 0.4401 0.3760 0.7378 0.207 Uiso 1 1 calc R . .
B40 B 0.5549(9) 0.2337(10) 0.6285(7) 0.091(5) Uani 1 1 d D G .
H40 H 0.5533 0.1648 0.6272 0.110 Uiso 1 1 calc R . .
C41B C 0.6408(9) 0.2763(8) 0.6563(6) 0.078(4) Uani 1 1 d D G .
H41B H 0.6966 0.2363 0.6747 0.093 Uiso 1 1 calc R . .
B42 B 0.5985(9) 0.3466(10) 0.6986(8) 0.095(5) Uani 1 1 d D G .
H42 H 0.6242 0.3524 0.7461 0.114 Uiso 1 1 calc R . .
B43 B 0.6594(11) 0.3866(10) 0.6075(8) 0.099(7) Uani 1 1 d DU . .
H43 H 0.7240 0.4221 0.5939 0.119 Uiso 1 1 calc R G .
B44 B 0.5616(13) 0.4389(10) 0.6266(8) 0.116(8) Uani 1 1 d DU G .
H44 H 0.5593 0.5097 0.6236 0.140 Uiso 1 1 calc R . .
B45 B 0.4862(12) 0.3983(12) 0.5973(9) 0.123(8) Uani 1 1 d DU . .
H45 H 0.4354 0.4429 0.5736 0.147 Uiso 1 1 calc R G .
B46 B 0.5188(10) 0.3317(12) 0.5642(9) 0.096(6) Uani 1 1 d DU G .
H46 H 0.4866 0.3334 0.5177 0.115 Uiso 1 1 calc R . .
B47 B 0.6291(11) 0.3133(12) 0.5650(9) 0.091(6) Uani 1 1 d DU G .
H47 H 0.6729 0.2952 0.5211 0.109 Uiso 1 1 calc R . .
B48 B 0.5934(12) 0.4086(12) 0.5515(10) 0.095(6) Uani 1 1 d DU G .
H48 H 0.6221 0.4595 0.4946 0.114 Uiso 1 1 calc R . .
B49 B 0.1392(8) 0.0674(10) 0.6144(7) 0.102(7) Uani 1 1 d D . .
H49 H 0.1599 0.1167 0.5552 0.122 Uiso 1 1 calc R D 1
B50 B 0.0317(9) 0.0530(10) 0.6600(7) 0.177(15) Uani 1 1 d D E .
H50 H -0.0193 0.0925 0.6318 0.212 Uiso 1 1 calc R . .
B51 B 0.0091(8) -0.0581(9) 0.7217(7) 0.068(6) Uani 1 1 d D . .
H51 H -0.0558 -0.0924 0.7345 0.082 Uiso 1 1 calc R E .
B52 B 0.1048(9) -0.1157(8) 0.7147(7) 0.056(4) Uani 1 1 d D E .
H52 H 0.1039 -0.1885 0.7234 0.067 Uiso 1 1 calc R . .
B53 B 0.1882(9) -0.0370(8) 0.6486(7) 0.056(4) Uani 1 1 d D E .
H53 H 0.2428 -0.0588 0.6148 0.067 Uiso 1 1 calc R . .
B54 B 0.0809(10) -0.0317(12) 0.6345(8) 0.117(7) Uani 1 1 d D E .
H54 H 0.0640 -0.0490 0.5883 0.141 Uiso 1 1 calc R . .
B55 B 0.2035(8) 0.0483(7) 0.6791(6) 0.048(4) Uani 1 1 d D E .
H55 H 0.2684 0.0835 0.6640 0.058 Uiso 1 1 calc R . .
C56B C 0.1765(8) -0.0602(7) 0.7417(6) 0.064(4) Uiso 1 1 d D . .
H56B H 0.2261 -0.0999 0.7719 0.077 Uiso 1 1 calc R E .
B57 B 0.0730(8) -0.0771(8) 0.7885(6) 0.054(4) Uani 1 1 d DU E .
H57 H 0.0512 -0.1262 0.8476 0.065 Uiso 1 1 calc R . .
B58 B 0.0280(10) 0.0243(9) 0.7571(9) 0.103(7) Uani 1 1 d DU E .
H58 H -0.0242 0.0439 0.7947 0.123 Uiso 1 1 calc R . .
B59 B 0.1084(11) 0.1032(10) 0.6881(10) 0.124(11) Uani 1 1 d D E .
H59 H 0.1091 0.1761 0.6793 0.149 Uiso 1 1 calc R . .
B60 B 0.1343(10) 0.0227(9) 0.7674(8) 0.082(5) Uani 1 1 d D E .
H60 H 0.1539 0.0413 0.8120 0.099 Uiso 1 1 calc R . .
B61 B 0.0454(11) 0.3036(9) 0.4331(9) 0.078(5) Uani 1 1 d DU E 1
H61 H 0.1057 0.2666 0.4394 0.094 Uiso 1 1 calc R E 1
B62 B -0.0134(9) 0.3001(10) 0.3730(8) 0.073(5) Uani 1 1 d DU E 1
H62 H 0.0093 0.2658 0.3330 0.088 Uiso 1 1 calc R E 1
B63 B 0.0344(11) 0.4020(11) 0.3527(10) 0.092(6) Uani 1 1 d DU E 1
H63 H 0.0850 0.4359 0.3011 0.110 Uiso 1 1 calc R E 1
B64 B 0.0370(9) 0.4094(10) 0.4327(9) 0.084(6) Uani 1 1 d DU E 1
H64 H 0.0941 0.4496 0.4321 0.101 Uiso 1 1 calc R E 1
B65 B -0.0507(11) 0.2408(9) 0.4681(9) 0.089(6) Uani 1 1 d DU E 1
H65 H -0.0571 0.1657 0.4906 0.106 Uiso 1 1 calc R E 1
B66 B -0.0115(11) 0.3128(12) 0.5118(10) 0.105(7) Uani 1 1 d DU E 1
H66 H 0.0127 0.2895 0.5657 0.126 Uiso 1 1 calc R E 1
B67 B -0.1149(11) 0.3000(9) 0.5114(8) 0.069(5) Uani 1 1 d DU E 1
H67 H -0.1593 0.2641 0.5667 0.082 Uiso 1 1 calc R E 1
B68 B -0.0720(15) 0.4043(11) 0.4881(8) 0.174(16) Uani 1 1 d D E 1
H68 H -0.0925 0.4391 0.5281 0.209 Uiso 1 1 calc R E 1
B69 B -0.1273(11) 0.2959(11) 0.4227(10) 0.109(7) Uani 1 1 d DU E 1
H69 H -0.1844 0.2605 0.4178 0.131 Uiso 1 1 calc R E 1
B70 B -0.0701(9) 0.3892(10) 0.3532(7) 0.087(5) Uani 1 1 d DU E 1
H70 H -0.0886 0.4135 0.2969 0.105 Uiso 1 1 calc R E 1
B71 B -0.0437(8) 0.4616(9) 0.3931(10) 0.099(8) Uani 1 1 d D E 1
H71 H -0.0450 0.5365 0.3699 0.118 Uiso 1 1 calc R E 1
C72B C -0.1396(9) 0.4025(9) 0.4274(9) 0.098(6) Uani 1 1 d D . .
H72B H -0.2016 0.4366 0.4227 0.118 Uiso 1 1 calc R E 1
Ag4A Ag 0.08031(12) 0.13359(12) 0.49388(11) 0.0503(5) Uani 0.50 1 d P E 1
Ag5A Ag 0.25094(13) 0.24863(14) 0.81244(11) 0.0545(6) Uani 0.50 1 d P F 1
Ag6A Ag 0.58840(11) 0.20067(11) 0.83973(10) 0.0462(4) Uani 0.50 1 d P G 1
N10A N 0.2298(14) 0.3248(14) 0.6948(12) 0.054(6) Uani 0.50 1 d P F 1
Ag4B Ag 0.03593(13) 0.11981(11) 0.48306(9) 0.0433(5) Uani 0.50 1 d P E 2
Ag5B Ag 0.22471(12) 0.21493(12) 0.81283(10) 0.0441(5) Uani 0.50 1 d P F 2
Ag6B Ag 0.60143(13) 0.21103(12) 0.88490(12) 0.0594(6) Uani 0.50 1 d P G 2
N10B N 0.2000(12) 0.2873(12) 0.6953(10) 0.038(5) Uani 0.50 1 d P F 2

loop_
_atom_site_aniso_label
_atom_site_aniso_U_11
_atom_site_aniso_U_22
_atom_site_aniso_U_33
_atom_site_aniso_U_23
_atom_site_aniso_U_13
_atom_site_aniso_U_12
Ag1 0.0946(6) 0.0362(5) 0.1281(8) -0.0160(5) -0.0784(6) 0.0204(5)
N1 0.103(7) 0.075(7) 0.040(5) 0.008(5) -0.049(5) -0.036(6)
C1 0.117(11) 0.056(8) 0.053(7) 0.005(6) -0.043(7) -0.030(8)
B1 0.064(8) 0.039(6) 0.023(5) -0.003(5) -0.012(5) -0.010(6)
B39 0.057(9) 0.133(14) 0.065(9) -0.017(10) -0.017(8) -0.021(10)
Ag2 0.0436(4) 0.0382(4) 0.0386(4) -0.0133(3) -0.0108(3) 0.0062(3)
N2 0.050(5) 0.058(5) 0.034(4) -0.016(4) -0.001(4) 0.026(5)
C2 0.124(12) 0.047(7) 0.038(6) -0.006(5) -0.017(7) -0.021(8)
B2 0.052(6) 0.025(5) 0.019(4) -0.010(4) -0.017(4) -0.002(5)
Ag3 0.0604(6) 0.0578(5) 0.0470(5) -0.0087(4) -0.0121(4) 0.0167(5)
N3 0.062(6) 0.048(5) 0.027(4) -0.014(4) -0.009(4) 0.017(4)
C3 0.091(10) 0.048(6) 0.038(6) -0.020(5) 0.009(6) -0.009(7)
B3 0.040(6) 0.038(5) 0.020(5) -0.010(4) -0.005(4) -0.011(5)
N4 0.054(6) 0.043(4) 0.052(5) -0.024(4) -0.010(4) 0.005(4)
C4 0.067(7) 0.034(5) 0.031(5) -0.014(4) -0.004(5) -0.004(5)
B4 0.055(7) 0.021(5) 0.027(5) -0.001(4) -0.012(5) -0.016(5)
N5 0.039(5) 0.046(5) 0.049(5) -0.013(4) 0.010(4) -0.002(4)
C5 0.051(6) 0.059(6) 0.063(7) -0.035(5) -0.019(5) 0.028(5)
B5 0.037(6) 0.047(6) 0.017(4) -0.012(4) -0.014(4) 0.000(5)
N6 0.069(6) 0.041(5) 0.041(5) 0.007(4) -0.027(5) 0.002(5)
C6 0.052(6) 0.033(5) 0.048(6) -0.010(4) -0.016(5) 0.001(5)
B6 0.034(6) 0.047(6) 0.028(5) -0.015(5) -0.002(5) -0.013(5)
N7 0.049(5) 0.056(5) 0.034(4) -0.011(4) -0.020(4) 0.021(4)
C7 0.045(6) 0.039(5) 0.031(5) -0.015(4) -0.010(4) 0.007(5)
C7B 0.044(5) 0.026(4) 0.028(4) -0.008(4) -0.018(4) -0.010(4)
N8 0.068(6) 0.044(5) 0.047(5) -0.013(4) -0.013(5) -0.004(5)
C8 0.036(5) 0.040(5) 0.035(5) -0.018(4) -0.008(4) 0.012(5)
B8 0.057(7) 0.031(5) 0.022(5) -0.015(4) -0.016(5) -0.001(5)
N9 0.049(5) 0.060(5) 0.037(4) -0.025(4) -0.001(4) 0.005(5)
C9 0.039(6) 0.050(6) 0.052(6) -0.013(5) -0.019(5) 0.007(5)
B9 0.030(5) 0.044(6) 0.030(5) -0.017(4) -0.007(4) -0.012(5)
C10 0.033(6) 0.066(7) 0.043(6) -0.013(5) -0.009(5) -0.008(5)
B10 0.052(7) 0.036(5) 0.020(5) -0.018(4) -0.005(5) -0.001(5)
N11 0.109(8) 0.137(9) 0.052(6) -0.047(6) -0.038(6) 0.088(7)
C11 0.044(6) 0.053(6) 0.045(6) -0.013(5) -0.003(5) 0.004(5)
B11 0.037(6) 0.023(5) 0.032(5) -0.011(4) -0.009(4) -0.006(5)
N12 0.045(5) 0.047(5) 0.040(5) -0.018(4) -0.008(4) 0.005(4)
C12 0.050(6) 0.043(6) 0.036(6) 0.002(5) -0.012(5) -0.002(5)
B12 0.050(6) 0.025(5) 0.013(4) -0.007(4) -0.006(4) -0.003(5)
N13 0.051(6) 0.072(6) 0.090(7) -0.041(5) -0.029(5) 0.024(5)
C13 0.034(5) 0.044(6) 0.054(7) -0.002(5) -0.017(5) 0.016(5)
B13 0.037(6) 0.035(5) 0.036(5) -0.016(4) -0.011(5) 0.018(5)
N14 0.061(7) 0.037(6) 0.117(11) 0.012(7) 0.014(7) 0.015(6)
C14 0.062(7) 0.038(6) 0.120(10) -0.014(7) -0.053(7) 0.017(6)
B14 0.036(6) 0.029(5) 0.031(5) -0.007(4) -0.009(5) 0.005(5)
N15 0.037(5) 0.055(6) 0.089(7) 0.020(6) -0.037(5) 0.000(5)
C15 0.047(6) 0.050(5) 0.070(6) -0.044(5) 0.015(5) -0.016(5)
C15B 0.053(7) 0.032(5) 0.042(5) -0.018(4) -0.001(5) -0.003(5)
C16 0.043(6) 0.032(4) 0.051(5) -0.027(4) -0.009(5) 0.029(4)
B16 0.035(7) 0.037(6) 0.064(8) -0.011(6) -0.002(6) 0.014(5)
C17 0.072(8) 0.042(6) 0.039(6) -0.016(5) 0.012(6) 0.013(6)
B17 0.097(10) 0.022(5) 0.028(5) -0.017(4) -0.009(6) 0.016(6)
B18 0.047(7) 0.031(6) 0.039(6) -0.009(5) -0.009(5) 0.005(5)
C19 0.082(9) 0.060(7) 0.040(7) -0.003(6) -0.004(6) 0.041(7)
B19 0.036(6) 0.034(6) 0.043(7) -0.003(5) 0.003(5) 0.001(5)
C20 0.054(7) 0.056(7) 0.037(6) -0.009(5) 0.000(5) 0.020(6)
B20 0.063(8) 0.026(5) 0.022(5) -0.004(4) 0.000(5) -0.002(5)
C21 0.053(7) 0.044(6) 0.037(5) -0.011(5) -0.009(5) -0.004(5)
B21 0.055(7) 0.029(6) 0.041(6) -0.005(5) -0.016(6) 0.003(6)
C22 0.43(3) 0.115(10) 0.041(9) -0.025(8) -0.021(14) 0.175(14)
B22 0.049(7) 0.037(5) 0.031(5) -0.021(4) 0.013(5) 0.004(5)
C23 0.108(9) 0.096(9) 0.044(6) -0.024(6) -0.043(6) 0.064(8)
B23 0.050(7) 0.014(4) 0.043(6) -0.011(4) -0.017(5) 0.001(5)
C24 0.039(6) 0.041(5) 0.038(5) -0.015(4) -0.010(4) 0.005(5)
B24 0.036(6) 0.027(4) 0.029(5) -0.022(4) -0.010(4) 0.006(4)
C25 0.088(7) 0.067(7) 0.089(7) -0.045(6) -0.074(6) 0.046(6)
B25 0.026(6) 0.056(6) 0.048(6) -0.032(5) 0.008(5) 0.005(5)
C26 0.131(11) 0.065(7) 0.089(8) -0.044(6) -0.069(8) 0.025(8)
B26 0.012(6) 0.047(9) 0.23(2) 0.046(12) -0.040(10) -0.011(6)
C27 0.047(7) 0.025(6) 0.153(14) -0.023(7) 0.038(8) 0.007(6)
B27 0.032(6) 0.048(8) 0.081(9) 0.014(7) -0.023(7) 0.009(6)
C28 0.052(9) 0.108(12) 0.143(15) -0.055(11) 0.008(10) 0.022(9)
B28 0.063(9) 0.112(14) 0.048(8) 0.002(8) -0.034(7) -0.017(9)
C29 0.107(11) 0.089(7) 0.095(7) -0.082(5) 0.065(7) -0.045(8)
B29 0.22(2) 0.035(8) 0.094(11) -0.026(7) 0.118(12) -0.045(11)
C30 0.067(8) 0.045(7) 0.055(8) 0.016(6) -0.012(7) -0.035(6)
B30 0.23(3) 0.081(9) 0.065(8) -0.061(7) -0.033(12) 0.044(13)
B31 0.111(13) 0.147(15) 0.062(10) -0.040(10) -0.027(9) 0.082(12)
B32 0.063(9) 0.070(9) 0.075(10) -0.002(8) 0.004(8) 0.018(8)
B33 0.095(11) 0.063(9) 0.110(12) -0.023(9) -0.048(10) 0.025(9)
C34B 0.123(14) 0.063(7) 0.082(9) -0.042(7) 0.045(9) -0.020(9)
B35 0.063(9) 0.078(8) 0.125(11) -0.070(8) -0.043(8) 0.030(7)
B36 0.054(7) 0.082(9) 0.049(8) -0.002(7) -0.007(6) 0.046(7)
B37 0.153(13) 0.077(11) 0.095(12) 0.040(9) -0.081(10) -0.074(10)
B38 0.20(2) 0.091(14) 0.114(16) 0.018(12) 0.103(15) 0.077(14)
B40 0.061(9) 0.121(10) 0.148(11) -0.100(9) -0.052(8) 0.030(9)
C41B 0.069(8) 0.121(8) 0.093(7) -0.087(6) -0.040(6) 0.034(7)
B42 0.057(9) 0.167(11) 0.135(9) -0.130(8) -0.047(7) 0.044(9)
B43 0.103(12) 0.067(10) 0.118(13) -0.008(10) -0.056(10) -0.013(10)
B44 0.172(19) 0.055(9) 0.101(13) -0.031(9) 0.023(14) 0.012(12)
B45 0.097(12) 0.109(13) 0.117(13) 0.016(12) -0.042(11) 0.038(11)
B46 0.066(8) 0.096(11) 0.090(10) 0.021(9) -0.049(7) -0.010(9)
B47 0.108(12) 0.096(11) 0.088(10) -0.041(9) -0.053(9) 0.034(10)
B48 0.107(12) 0.090(9) 0.094(10) -0.045(8) -0.012(9) -0.013(9)
B49 0.053(8) 0.104(14) 0.096(12) 0.039(10) -0.049(8) -0.035(9)
B50 0.029(9) 0.096(14) 0.26(3) 0.097(17) -0.034(13) -0.016(9)
B51 0.023(6) 0.065(9) 0.083(11) 0.009(8) -0.008(7) -0.002(7)
B52 0.068(9) 0.043(6) 0.061(8) -0.024(6) -0.013(7) -0.006(7)
B53 0.056(8) 0.059(7) 0.063(7) -0.038(6) -0.003(6) -0.006(7)
B54 0.109(10) 0.162(16) 0.037(8) 0.025(9) -0.031(8) -0.104(11)
B55 0.053(8) 0.044(6) 0.044(7) -0.018(5) 0.001(6) 0.009(6)
B57 0.060(8) 0.043(7) 0.058(7) -0.014(6) -0.017(6) -0.012(6)
B58 0.059(10) 0.037(8) 0.165(16) -0.019(9) 0.049(11) 0.001(7)
B59 0.082(13) 0.032(8) 0.19(2) -0.007(12) 0.053(15) -0.012(9)
B60 0.092(12) 0.086(8) 0.084(8) -0.067(6) 0.027(8) -0.046(8)
B61 0.098(10) 0.049(7) 0.110(10) -0.037(7) -0.068(8) 0.043(7)
B62 0.071(8) 0.094(9) 0.050(7) -0.020(7) -0.018(6) 0.054(7)
B63 0.073(10) 0.084(10) 0.096(11) -0.007(9) -0.020(9) 0.015(9)
B64 0.045(8) 0.049(8) 0.112(13) 0.026(9) -0.021(9) 0.003(7)
B65 0.101(11) 0.045(7) 0.103(10) -0.038(7) 0.039(9) 0.012(8)
B66 0.104(12) 0.119(14) 0.082(11) -0.012(10) -0.046(9) -0.033(11)
B67 0.088(10) 0.066(8) 0.047(7) -0.018(6) -0.008(7) -0.006(8)
B68 0.37(5) 0.108(10) 0.061(8) -0.079(7) 0.026(15) -0.016(19)
B69 0.106(11) 0.093(11) 0.136(13) -0.031(10) -0.061(10) -0.038(10)
B70 0.103(8) 0.128(9) 0.024(6) -0.024(6) -0.017(6) 0.101(7)
B71 0.024(7) 0.043(8) 0.152(17) 0.049(10) -0.016(9) 0.006(6)
C72B 0.043(8) 0.086(8) 0.182(14) -0.090(8) 0.018(9) -0.003(7)
Ag4A 0.0505(10) 0.0460(9) 0.0596(10) -0.0204(7) -0.0243(8) 0.0234(8)
Ag5A 0.0523(11) 0.0532(11) 0.0441(10) -0.0033(8) -0.0094(8) 0.0091(9)
Ag6A 0.0383(8) 0.0539(9) 0.0560(9) -0.0277(7) -0.0195(7) 0.0228(7)
N10A 0.061(13) 0.052(11) 0.045(11) -0.012(9) -0.013(10) 0.013(10)
Ag4B 0.0532(10) 0.0390(8) 0.0314(8) -0.0144(6) 0.0066(8) 0.0210(8)
Ag5B 0.0455(11) 0.0421(9) 0.0449(9) -0.0162(7) -0.0100(8) 0.0047(8)
Ag6B 0.0570(11) 0.0427(9) 0.0531(10) -0.0092(8) 0.0270(9) 0.0241(8)
N10B 0.032(9) 0.042(10) 0.039(9) -0.013(8) -0.011(8) 0.005(8)

loop_
_atom_type_symbol
_atom_type_description
_atom_type_scat_dispersion_real
_atom_type_scat_dispersion_imag
_atom_type_scat_source
C C 0.0033 0.0016 'International Tables Vol C Tables 4.2.6.8 and 6.1.1.4'
H H 0.0000 0.0000 'International Tables Vol C Tables 4.2.6.8 and 6.1.1.4'
N N 0.0061 0.0033 'International Tables Vol C Tables 4.2.6.8 and 6.1.1.4'
B B 0.0013 0.0007 'International Tables Vol C Tables 4.2.6.8 and 6.1.1.4'
Ag Ag -0.8971 1.1015 'International Tables Vol C Tables 4.2.6.8 and 6.1.1.4'

loop_
_geom_angle_atom_site_label_1
_geom_angle_atom_site_label_2
_geom_angle_atom_site_label_3
_geom_angle
_geom_angle_site_symmetry_1
_geom_angle_site_symmetry_3
_geom_angle_publ_flag
N1 Ag1 B2 138.8(3) . . ?
N1 Ag1 B1 136.2(4) . . ?
B2 Ag1 B1 40.4(4) . . ?
C1 N1 Ag1 162.8(10) . . ?
N1 C1 C2 177.4(16) . . ?
B4 B1 B3 60.9(7) . . ?
B4 B1 B5 60.3(6) . . ?
B3 B1 B5 108.1(9) . . ?
B4 B1 B2 109.2(9) . . ?
B3 B1 B2 60.8(7) . . ?
B5 B1 B2 106.5(8) . . ?
B4 B1 B6 108.4(8) . . ?
B3 B1 B6 108.8(9) . . ?
B5 B1 B6 58.7(6) . . ?
B2 B1 B6 59.8(6) . . ?
B4 B1 Ag1 157.7(7) . . ?
B3 B1 Ag1 101.9(6) . . ?
B5 B1 Ag1 142.0(8) . . ?
B2 B1 Ag1 68.8(5) . . ?
B6 B1 Ag1 90.0(7) . . ?
B46 B39 B40 63.9(9) . . ?
B46 B39 B37 109.6(12) . . ?
B40 B39 B37 61.5(9) . . ?
B46 B39 B45 51.4(10) . . ?
B40 B39 B45 104.3(10) . . ?
B37 B39 B45 106.4(12) . . ?
B46 B39 B38 101.9(11) . . ?
B40 B39 B38 108.7(12) . . ?
B37 B39 B38 60.6(9) . . ?
B45 B39 B38 59.1(9) . . ?
N3 Ag2 N2 112.0(3) . . ?
N3 Ag2 N4 111.8(3) . 2_765 ?
N2 Ag2 N4 108.1(3) . 2_765 ?
N3 Ag2 N5 116.1(4) . . ?
N2 Ag2 N5 105.6(3) . . ?
N4 Ag2 N5 102.5(3) 2_765 . ?
C4 N2 Ag2 168.5(8) . . ?
C1 C2 C3 110.7(12) . . ?
B11 B2 B1 110.2(7) . . ?
B11 B2 B10 60.6(6) . . ?
B1 B2 B10 107.3(8) . . ?
B11 B2 B6 62.3(6) . . ?
B1 B2 B6 61.0(6) . . ?
B10 B2 B6 110.2(7) . . ?
B11 B2 B3 107.9(8) . . ?
B1 B2 B3 58.9(7) . . ?
B10 B2 B3 58.9(6) . . ?
B6 B2 B3 108.3(8) . . ?
B11 B2 Ag1 144.9(7) . . ?
B1 B2 Ag1 70.8(6) . . ?
B10 B2 Ag1 154.3(6) . . ?
B6 B2 Ag1 91.6(6) . . ?
B3 B2 Ag1 102.2(6) . . ?
N12 Ag3 N7 121.3(3) . . ?
N12 Ag3 N9 110.1(3) . . ?
N7 Ag3 N9 107.3(3) . . ?
N12 Ag3 N6 108.9(3) . . ?
N7 Ag3 N6 108.8(4) . . ?
N9 Ag3 N6 98.0(3) . . ?
C5 N3 Ag2 165.1(10) . . ?
C4 C3 C2 113.7(10) . . ?
B9 B3 B1 109.9(7) . . ?
B9 B3 B10 60.1(6) . . ?
B1 B3 B10 109.5(8) . . ?
B9 B3 B4 62.2(6) . . ?
B1 B3 B4 59.2(7) . . ?
B10 B3 B4 109.7(7) . . ?
B9 B3 B2 108.5(7) . . ?
B1 B3 B2 60.2(7) . . ?
B10 B3 B2 60.3(6) . . ?
B4 B3 B2 107.4(7) . . ?
C8 N4 Ag2 165.2(9) . 2_765 ?
N2 C4 C3 176.4(14) . . ?
B8 B4 B1 109.2(8) . . ?
B8 B4 B5 61.1(6) . . ?
B1 B4 B5 60.5(7) . . ?
B8 B4 B3 106.6(8) . . ?
B1 B4 B3 59.9(7) . . ?
B5 B4 B3 107.5(8) . . ?
B8 B4 B9 59.7(6) . . ?
B1 B4 B9 107.3(9) . . ?
B5 B4 B9 108.1(8) . . ?
B3 B4 B9 58.4(6) . . ?
C9 N5 Ag2 164.7(9) . . ?
N3 C5 C6 178.4(13) . . ?
C7B B5 B6 59.3(6) . . ?
C7B B5 B1 104.8(8) . . ?
B6 B5 B1 61.9(7) . . ?
C7B B5 B4 104.4(8) . . ?
B6 B5 B4 110.2(8) . . ?
B1 B5 B4 59.3(6) . . ?
C7B B5 B8 59.1(6) . . ?
B6 B5 B8 109.7(8) . . ?
B1 B5 B8 106.5(8) . . ?
B4 B5 B8 58.9(6) . . ?
C12 N6 Ag3 160.4(10) . . ?
C5 C6 C7 111.3(9) . . ?
C7B B6 B5 59.0(6) . . ?
C7B B6 B2 101.5(8) . . ?
B5 B6 B2 106.6(8) . . ?
C7B B6 B1 102.7(8) . . ?
B5 B6 B1 59.4(6) . . ?
B2 B6 B1 59.2(6) . . ?
C7B B6 B11 57.8(6) . . ?
B5 B6 B11 107.3(8) . . ?
B2 B6 B11 57.7(6) . . ?
B1 B6 B11 105.2(8) . . ?
C13 N7 Ag3 165.9(9) . . ?
C8 C7 C6 113.4(10) . . ?
B12 C7B B5 116.0(7) . . ?
B12 C7B B8 63.9(7) . . ?
B5 C7B B8 62.5(7) . . ?
B12 C7B B11 62.5(6) . . ?
B5 C7B B11 114.8(7) . . ?
B8 C7B B11 115.0(7) . . ?
B12 C7B B6 116.8(7) . . ?
B5 C7B B6 61.6(7) . . ?
B8 C7B B6 114.5(7) . . ?
B11 C7B B6 64.4(6) . . ?
C16 N8 Ag4B 170.4(8) . . ?
C16 N8 Ag4A 161.7(10) . . ?
Ag4B N8 Ag4A 21.60(12) . . ?
N4 C8 C7 176.1(11) . . ?
C7B B8 B4 104.7(8) . . ?
C7B B8 B5 58.3(6) . . ?
B4 B8 B5 60.0(6) . . ?
C7B B8 B9 104.0(8) . . ?
B4 B8 B9 62.4(6) . . ?
B5 B8 B9 109.4(7) . . ?
C7B B8 B12 56.8(6) . . ?
B4 B8 B12 109.4(7) . . ?
B5 B8 B12 106.6(8) . . ?
B9 B8 B12 60.2(6) . . ?
C17 N9 Ag3 170.1(10) . . ?
N5 C9 C10 176.6(13) . . ?
B3 B9 B10 60.0(7) . . ?
B3 B9 B8 106.0(8) . . ?
B10 B9 B8 108.3(8) . . ?
B3 B9 B12 106.8(8) . . ?
B10 B9 B12 60.0(6) . . ?
B8 B9 B12 60.5(6) . . ?
B3 B9 B4 59.4(6) . . ?
B10 B9 B4 107.4(8) . . ?
B8 B9 B4 57.9(6) . . ?
B12 B9 B4 106.2(8) . . ?
C11 C10 C9 110.6(10) . . ?
B9 B10 B3 59.9(7) . . ?
B9 B10 B12 61.0(6) . . ?
B3 B10 B12 107.6(8) . . ?
B9 B10 B11 109.1(8) . . ?
B3 B10 B11 107.9(8) . . ?
B12 B10 B11 59.3(6) . . ?
B9 B10 B2 108.6(9) . . ?
B3 B10 B2 60.8(7) . . ?
B12 B10 B2 106.0(7) . . ?
B11 B10 B2 58.6(6) . . ?
C21 N11 Ag5B 175.7(13) . . ?
C21 N11 Ag5A 168.1(13) . . ?
Ag5B N11 Ag5A 16.07(12) . . ?
C12 C11 C10 111.1(10) . . ?
C7B B11 B2 103.3(8) . . ?
C7B B11 B12 57.6(6) . . ?
B2 B11 B12 108.3(8) . . ?
C7B B11 B10 103.5(8) . . ?
B2 B11 B10 60.7(6) . . ?
B12 B11 B10 60.2(6) . . ?
C7B B11 B6 57.8(6) . . ?
B2 B11 B6 60.1(6) . . ?
B12 B11 B6 107.2(8) . . ?
B10 B11 B6 108.5(8) . . ?
C24 N12 Ag3 169.9(9) . . ?
N6 C12 C11 177.4(13) . . ?
C7B B12 B11 59.8(6) . . ?
C7B B12 B10 105.4(8) . . ?
B11 B12 B10 60.5(6) . . ?
C7B B12 B9 105.2(8) . . ?
B11 B12 B9 108.4(7) . . ?
B10 B12 B9 59.0(6) . . ?
C7B B12 B8 59.3(6) . . ?
B11 B12 B8 109.1(8) . . ?
B10 B12 B8 106.5(8) . . ?
B9 B12 B8 59.2(6) . . ?
C25 N13 Ag5B 163.6(11) . . ?
C25 N13 Ag5A 165.0(11) . . ?
Ag5B N13 Ag5A 12.91(11) . . ?
N7 C13 C14 176.9(12) . . ?
C15B B13 B18 105.8(8) . . ?
C15B B13 B16 59.0(7) . . ?
B18 B13 B16 108.2(8) . . ?
C15B B13 B14 59.9(7) . . ?
B18 B13 B14 58.9(7) . . ?
B16 B13 B14 108.1(8) . . ?
C15B B13 B17 104.9(8) . . ?
B18 B13 B17 59.5(7) . . ?
B16 B13 B17 59.9(8) . . ?
B14 B13 B17 106.1(8) . . ?
C27 N14 Ag5A 167.8(14) . . ?
C27 N14 Ag5B 174.1(13) . . ?
Ag5A N14 Ag5B 8.36(12) . . ?
C13 C14 C15 110.4(10) . . ?
B19 B14 B20 61.1(7) . . ?
B19 B14 C15B 105.7(8) . . ?
B20 B14 C15B 56.5(7) . . ?
B19 B14 B18 63.5(8) . . ?
B20 B14 B18 110.1(8) . . ?
C15B B14 B18 105.4(8) . . ?
B19 B14 B13 110.5(9) . . ?
B20 B14 B13 106.2(8) . . ?
C15B B14 B13 58.6(7) . . ?
B18 B14 B13 59.7(7) . . ?
C30 N15 Ag6B 177.4(12) . . ?
C30 N15 Ag6A 156.5(12) . . ?
Ag6B N15 Ag6A 21.09(18) . . ?
C16 C15 C14 110.9(11) . . ?
B20 C15B B21 61.0(7) . . ?
B20 C15B B16 113.1(8) . . ?
B21 C15B B16 62.4(7) . . ?
B20 C15B B13 112.9(9) . . ?
B21 C15B B13 112.3(9) . . ?
B16 C15B B13 62.0(7) . . ?
B20 C15B B14 61.6(7) . . ?
B21 C15B B14 110.5(8) . . ?
B16 C15B B14 112.0(9) . . ?
B13 C15B B14 61.6(7) . . ?
N8 C16 C15 175.1(13) . . ?
C15B B16 B13 59.0(7) . . ?
C15B B16 B22 105.5(9) . . ?
B13 B16 B22 108.5(9) . . ?
C15B B16 B17 105.5(9) . . ?
B13 B16 B17 60.7(7) . . ?
B22 B16 B17 59.6(7) . . ?
C15B B16 B21 58.4(7) . . ?
B13 B16 B21 106.7(9) . . ?
B22 B16 B21 59.0(7) . . ?
B17 B16 B21 105.7(9) . . ?
N9 C17 C18 172.3(16) . . ?
B22 B17 B23 61.0(7) . . ?
B22 B17 B18 109.7(8) . . ?
B23 B17 B18 60.4(7) . . ?
B22 B17 B16 60.1(7) . . ?
B23 B17 B16 107.6(9) . . ?
B18 B17 B16 107.1(9) . . ?
B22 B17 B13 107.9(9) . . ?
B23 B17 B13 106.6(8) . . ?
B18 B17 B13 58.7(7) . . ?
B16 B17 B13 59.4(7) . . ?
C17 C18 C19 114.2(11) . . ?
B14 B18 B13 61.4(7) . . ?
B14 B18 B23 105.9(9) . . ?
B13 B18 B23 108.5(9) . . ?
B14 B18 B17 109.9(10) . . ?
B13 B18 B17 61.8(7) . . ?
B23 B18 B17 59.7(6) . . ?
B14 B18 B19 56.5(7) . . ?
B13 B18 B19 106.4(9) . . ?
B23 B18 B19 59.9(7) . . ?
B17 B18 B19 107.6(8) . . ?
C20 C19 C18 117.2(12) . . ?
B14 B19 B20 61.6(7) . . ?
B14 B19 B24 110.5(9) . . ?
B20 B19 B24 60.4(6) . . ?
B14 B19 B23 108.5(9) . . ?
B20 B19 B23 106.9(9) . . ?
B24 B19 B23 59.1(6) . . ?
B14 B19 B18 60.0(7) . . ?
B20 B19 B18 107.8(9) . . ?
B24 B19 B18 107.5(8) . . ?
B23 B19 B18 59.5(7) . . ?
N10B C20 N10A 38.8(13) . . ?
N10B C20 C19 159.7(18) . . ?
N10A C20 C19 161.3(17) . . ?
C15B B20 B21 61.2(7) . . ?
C15B B20 B19 107.1(9) . . ?
B21 B20 B19 108.8(9) . . ?
C15B B20 B14 61.9(7) . . ?
B21 B20 B14 110.9(9) . . ?
B19 B20 B14 57.4(7) . . ?
C15B B20 B24 107.8(8) . . ?
B21 B20 B24 59.4(7) . . ?
B19 B20 B24 61.1(7) . . ?
B14 B20 B24 107.7(9) . . ?
N11 C21 C22 176.3(19) . . ?
C15B B21 B20 57.8(7) . . ?
C15B B21 B24 107.4(9) . . ?
B20 B21 B24 62.1(7) . . ?
C15B B21 B22 107.4(9) . . ?
B20 B21 B22 111.2(10) . . ?
B24 B21 B22 62.1(7) . . ?
C15B B21 B16 59.2(7) . . ?
B20 B21 B16 107.8(9) . . ?
B24 B21 B16 110.2(10) . . ?
B22 B21 B16 60.6(8) . . ?
C23 C22 C21 137.5(15) . . ?
B21 B22 B17 107.4(8) . . ?
B21 B22 B16 60.4(8) . . ?
B17 B22 B16 60.4(8) . . ?
B21 B22 B24 58.1(7) . . ?
B17 B22 B24 106.7(8) . . ?
B16 B22 B24 107.0(8) . . ?
B21 B22 B23 104.4(8) . . ?
B17 B22 B23 59.2(7) . . ?
B16 B22 B23 106.5(8) . . ?
B24 B22 B23 58.6(6) . . ?
C22 C23 C24 119.8(14) . . ?
B24 B23 B18 109.6(8) . . ?
B24 B23 B17 109.0(9) . . ?
B18 B23 B17 59.8(6) . . ?
B24 B23 B19 60.6(7) . . ?
B18 B23 B19 60.6(7) . . ?
B17 B23 B19 108.3(8) . . ?
B24 B23 B22 60.7(6) . . ?
B18 B23 B22 108.3(8) . . ?
B17 B23 B22 59.9(7) . . ?
B19 B23 B22 108.6(9) . . ?
N12 C24 C23 178.4(13) . . ?
B21 B24 B23 107.4(8) . . ?
B21 B24 B20 58.5(7) . . ?
B23 B24 B20 106.4(7) . . ?
B21 B24 B19 105.9(7) . . ?
B23 B24 B19 60.4(7) . . ?
B20 B24 B19 58.4(7) . . ?
B21 B24 B22 59.8(7) . . ?
B23 B24 B22 60.7(7) . . ?
B20 B24 B22 106.6(8) . . ?
B19 B24 B22 108.5(8) . . ?
N13 C25 C26 176.2(16) . . ?
B26 B25 B30 60.5(8) . . ?
B26 B25 B31 60.5(7) . . ?
B30 B25 B31 107.8(10) . . ?
B26 B25 B35 104.9(8) . . ?
B30 B25 B35 105.8(9) . . ?
B31 B25 B35 56.6(7) . . ?
B26 B25 B29 103.8(9) . . ?
B30 B25 B29 57.8(8) . . ?
B31 B25 B29 102.4(8) . . ?
B35 B25 B29 58.2(7) . . ?
B26 B25 Ag6A 70.9(5) . . ?
B30 B25 Ag6A 99.6(7) . . ?
B31 B25 Ag6A 97.1(6) . . ?
B35 B25 Ag6A 147.8(7) . . ?
B29 B25 Ag6A 153.8(7) . . ?
C25 C26 C26 111.7(17) . 2_557 ?
B27 B26 B25 113.8(8) . . ?
B27 B26 B32 59.0(7) . . ?
B25 B26 B32 112.0(8) . . ?
B27 B26 B30 65.8(9) . . ?
B25 B26 B30 60.2(9) . . ?
B32 B26 B30 112.6(10) . . ?
B27 B26 B31 106.9(9) . . ?
B25 B26 B31 60.7(7) . . ?
B32 B26 B31 60.0(8) . . ?
B30 B26 B31 107.6(9) . . ?
B27 B26 Ag6A 154.7(7) . . ?
B25 B26 Ag6A 70.0(5) . . ?
B32 B26 Ag6A 144.9(9) . . ?
B30 B26 Ag6A 98.9(8) . . ?
B31 B26 Ag6A 96.7(7) . . ?
B27 B26 Ag6B 132.5(7) . . ?
B25 B26 Ag6B 75.0(5) . . ?
B32 B26 Ag6B 164.3(8) . . ?
B30 B26 Ag6B 83.1(8) . . ?
B31 B26 Ag6B 116.6(8) . . ?
Ag6A B26 Ag6B 22.29(12) . . ?
N14 C27 C28 168(2) . . ?
B32 B27 B26 62.1(7) . . ?
B32 B27 B33 63.8(8) . . ?
B26 B27 B33 111.6(10) . . ?
B32 B27 B28 108.5(10) . . ?
B26 B27 B28 104.7(9) . . ?
B33 B27 B28 58.7(8) . . ?
B32 B27 B30 109.6(10) . . ?
B26 B27 B30 58.9(7) . . ?
B33 B27 B30 107.4(10) . . ?
B28 B27 B30 57.4(8) . . ?
C27 C28 C29 111.8(15) . . ?
B33 B28 B29 113.4(12) . . ?
B33 B28 B27 60.8(8) . . ?
B29 B28 B27 113.9(10) . . ?
B33 B28 B30 116.2(10) . . ?
B29 B28 B30 61.1(9) . . ?
B27 B28 B30 65.9(9) . . ?
B33 B28 C34B 64.3(10) . . ?
B29 B28 C34B 57.6(8) . . ?
B27 B28 C34B 110.9(10) . . ?
B30 B28 C34B 108.6(11) . . ?
C28 C29 C30 109.9(13) . . ?
B28 B29 C34B 63.3(10) . . ?
B28 B29 B30 59.6(11) . . ?
C34B B29 B30 112.1(12) . . ?
B28 B29 B35 106.0(10) . . ?
C34B B29 B35 58.8(9) . . ?
B30 B29 B35 106.3(10) . . ?
B28 B29 B25 103.7(9) . . ?
C34B B29 B25 107.3(9) . . ?
B30 B29 B25 57.7(8) . . ?
B35 B29 B25 58.9(7) . . ?
N15 C30 C29 172.2(15) . . ?
B28 B30 B29 59.2(9) . . ?
B28 B30 B25 108.6(11) . . ?
B29 B30 B25 64.5(10) . . ?
B28 B30 B26 101.2(11) . . ?
B29 B30 B26 108.0(11) . . ?
B25 B30 B26 59.3(8) . . ?
B28 B30 B27 56.7(8) . . ?
B29 B30 B27 105.1(11) . . ?
B25 B30 B27 104.7(9) . . ?
B26 B30 B27 55.3(7) . . ?
B36 B31 B35 64.3(8) . . ?
B36 B31 B32 57.8(8) . . ?
B35 B31 B32 112.2(10) . . ?
B36 B31 B26 103.9(12) . . ?
B35 B31 B26 108.3(10) . . ?
B32 B31 B26 59.3(8) . . ?
B36 B31 B25 111.5(10) . . ?
B35 B31 B25 62.5(7) . . ?
B32 B31 B25 110.0(10) . . ?
B26 B31 B25 58.9(7) . . ?
B36 B32 B27 105.0(9) . . ?
B36 B32 B31 59.8(8) . . ?
B27 B32 B31 107.5(9) . . ?
B36 B32 B26 106.4(10) . . ?
B27 B32 B26 58.9(7) . . ?
B31 B32 B26 60.7(8) . . ?
B36 B32 B33 57.7(8) . . ?
B27 B32 B33 58.9(7) . . ?
B31 B32 B33 106.0(10) . . ?
B26 B32 B33 105.4(8) . . ?
B28 B33 B36 105.0(12) . . ?
B28 B33 B27 60.4(8) . . ?
B36 B33 B27 103.4(11) . . ?
B28 B33 B32 104.7(10) . . ?
B36 B33 B32 57.3(8) . . ?
B27 B33 B32 57.2(7) . . ?
B28 B33 C34B 60.7(9) . . ?
B36 B33 C34B 58.3(9) . . ?
B27 B33 C34B 107.9(11) . . ?
B32 B33 C34B 104.6(11) . . ?
B29 C34B B35 63.3(10) . . ?
B29 C34B B36 110.6(10) . . ?
B35 C34B B36 63.6(8) . . ?
B29 C34B B28 59.1(9) . . ?
B35 C34B B28 106.2(10) . . ?
B36 C34B B28 98.7(10) . . ?
B29 C34B B33 106.8(10) . . ?
B35 C34B B33 108.8(9) . . ?
B36 C34B B33 55.9(8) . . ?
B28 C34B B33 55.0(8) . . ?
B31 B35 C34B 108.4(11) . . ?
B31 B35 B29 109.4(10) . . ?
C34B B35 B29 57.9(9) . . ?
B31 B35 B25 60.9(7) . . ?
C34B B35 B25 109.9(10) . . ?
B29 B35 B25 62.9(8) . . ?
B31 B35 B36 58.3(8) . . ?
C34B B35 B36 58.7(8) . . ?
B29 B35 B36 102.9(11) . . ?
B25 B35 B36 105.7(10) . . ?
B32 B36 B33 65.1(9) . . ?
B32 B36 B31 62.5(9) . . ?
B33 B36 B31 113.9(12) . . ?
B32 B36 C34B 116.5(12) . . ?
B33 B36 C34B 65.8(10) . . ?
B31 B36 C34B 106.7(10) . . ?
B32 B36 B35 110.3(11) . . ?
B33 B36 B35 112.0(12) . . ?
B31 B36 B35 57.4(8) . . ?
C34B B36 B35 57.7(8) . . ?
B39 B37 B40 58.9(9) . . ?
B39 B37 B38 62.8(10) . . ?
B40 B37 B38 108.3(11) . . ?
B39 B37 B42 109.3(10) . . ?
B40 B37 B42 105.8(10) . . ?
B38 B37 B42 60.0(10) . . ?
B39 B37 C41B 106.6(10) . . ?
B40 B37 C41B 60.3(8) . . ?
B38 B37 C41B 104.5(10) . . ?
B42 B37 C41B 55.8(7) . . ?
B39 B37 Ag6A 160.9(11) . . ?
B40 B37 Ag6A 137.7(10) . . ?
B38 B37 Ag6A 109.4(11) . . ?
B42 B37 Ag6A 77.9(8) . . ?
C41B B37 Ag6A 92.1(7) . . ?
B44 B38 B37 107.8(12) . . ?
B44 B38 B42 61.6(10) . . ?
B37 B38 B42 59.7(9) . . ?
B44 B38 B45 56.7(9) . . ?
B37 B38 B45 102.8(13) . . ?
B42 B38 B45 103.9(11) . . ?
B44 B38 B39 105.0(11) . . ?
B37 B38 B39 56.6(9) . . ?
B42 B38 B39 104.2(11) . . ?
B45 B38 B39 58.6(9) . . ?
B39 B40 B47 109.8(11) . . ?
B39 B40 B37 59.7(9) . . ?
B47 B40 B37 109.7(12) . . ?
B39 B40 B46 56.6(8) . . ?
B47 B40 B46 61.4(8) . . ?
B37 B40 B46 102.7(12) . . ?
B39 B40 C41B 108.6(11) . . ?
B47 B40 C41B 58.3(8) . . ?
B37 B40 C41B 62.1(8) . . ?
B46 B40 C41B 103.5(10) . . ?
B43 C41B B42 62.2(8) . . ?
B43 C41B B47 64.3(9) . . ?
B42 C41B B47 111.5(11) . . ?
B43 C41B B40 110.5(10) . . ?
B42 C41B B40 107.6(10) . . ?
B47 C41B B40 57.8(8) . . ?
B43 C41B B37 110.8(11) . . ?
B42 C41B B37 60.7(8) . . ?
B47 C41B B37 105.6(10) . . ?
B40 C41B B37 57.6(8) . . ?
C41B B42 B43 58.3(8) . . ?
C41B B42 B37 63.5(9) . . ?
B43 B42 B37 109.9(12) . . ?
C41B B42 B38 110.8(12) . . ?
B43 B42 B38 109.3(11) . . ?
B37 B42 B38 60.3(9) . . ?
C41B B42 B44 105.7(10) . . ?
B43 B42 B44 60.8(9) . . ?
B37 B42 B44 105.1(11) . . ?
B38 B42 B44 57.6(8) . . ?
B48 B43 C41B 103.0(12) . . ?
B48 B43 B42 107.0(13) . . ?
C41B B43 B42 59.5(8) . . ?
B48 B43 B47 54.6(10) . . ?
C41B B43 B47 58.8(8) . . ?
B42 B43 B47 105.2(10) . . ?
B48 B43 B44 59.8(10) . . ?
C41B B43 B44 107.1(10) . . ?
B42 B43 B44 61.3(8) . . ?
B47 B43 B44 103.1(13) . . ?
B45 B44 B48 62.5(11) . . ?
B45 B44 B38 63.0(10) . . ?
B48 B44 B38 110.1(13) . . ?
B45 B44 B42 108.0(11) . . ?
B48 B44 B42 100.2(12) . . ?
B38 B44 B42 60.8(9) . . ?
B45 B44 B43 107.9(13) . . ?
B48 B44 B43 54.5(9) . . ?
B38 B44 B43 109.5(10) . . ?
B42 B44 B43 57.8(8) . . ?
B46 B45 B44 112.6(15) . . ?
B46 B45 B48 60.7(11) . . ?
B44 B45 B48 59.8(10) . . ?
B46 B45 B39 60.4(10) . . ?
B44 B45 B39 111.0(11) . . ?
B48 B45 B39 105.9(13) . . ?
B46 B45 B38 112.1(12) . . ?
B44 B45 B38 60.3(10) . . ?
B48 B45 B38 106.1(13) . . ?
B39 B45 B38 62.4(9) . . ?
B45 B46 B48 67.5(13) . . ?
B45 B46 B39 68.2(11) . . ?
B48 B46 B39 116.2(15) . . ?
B45 B46 B47 112.8(16) . . ?
B48 B46 B47 54.4(10) . . ?
B39 B46 B47 108.6(11) . . ?
B45 B46 B40 114.0(13) . . ?
B48 B46 B40 102.2(12) . . ?
B39 B46 B40 59.5(9) . . ?
B47 B46 B40 57.1(8) . . ?
B48 B47 B40 109.4(13) . . ?
B48 B47 C41B 103.0(13) . . ?
B40 B47 C41B 63.9(8) . . ?
B48 B47 B46 58.7(11) . . ?
B40 B47 B46 61.5(9) . . ?
C41B B47 B46 107.6(12) . . ?
B48 B47 B43 56.4(10) . . ?
B40 B47 B43 109.4(11) . . ?
C41B B47 B43 56.9(8) . . ?
B46 B47 B43 103.6(14) . . ?
B47 B48 B43 69.1(12) . . ?
B47 B48 B46 66.9(11) . . ?
B43 B48 B46 119.4(13) . . ?
B47 B48 B44 118.7(13) . . ?
B43 B48 B44 65.7(12) . . ?
B46 B48 B44 103.1(13) . . ?
B47 B48 B45 110.1(13) . . ?
B43 B48 B45 113.2(13) . . ?
B46 B48 B45 51.8(11) . . ?
B44 B48 B45 57.7(11) . . ?
B55 B49 B59 60.9(8) . . ?
B55 B49 B54 108.4(9) . . ?
B59 B49 B54 108.8(10) . . ?
B55 B49 B50 109.4(8) . . ?
B59 B49 B50 60.7(8) . . ?
B54 B49 B50 60.1(8) . . ?
B55 B49 B53 59.1(7) . . ?
B59 B49 B53 108.2(9) . . ?
B54 B49 B53 60.6(8) . . ?
B50 B49 B53 108.6(9) . . ?
B55 B49 Ag4A 162.2(8) . . ?
B59 B49 Ag4A 121.9(9) . . ?
B54 B49 Ag4A 87.8(7) . . ?
B50 B49 Ag4A 84.9(6) . . ?
B53 B49 Ag4A 127.6(8) . . ?
B51 B50 B54 61.0(8) . . ?
B51 B50 B49 109.5(10) . . ?
B54 B50 B49 59.8(8) . . ?
B51 B50 B59 109.7(9) . . ?
B54 B50 B59 107.4(11) . . ?
B49 B50 B59 59.3(8) . . ?
B51 B50 B58 60.4(7) . . ?
B54 B50 B58 108.2(10) . . ?
B49 B50 B58 108.2(9) . . ?
B59 B50 B58 60.9(8) . . ?
B50 B51 B57 106.4(8) . . ?
B50 B51 B54 59.6(8) . . ?
B57 B51 B54 106.0(9) . . ?
B50 B51 B58 60.6(8) . . ?
B57 B51 B58 58.3(8) . . ?
B54 B51 B58 107.3(10) . . ?
B50 B51 B52 107.6(9) . . ?
B57 B51 B52 60.2(7) . . ?
B54 B51 B52 59.2(8) . . ?
B58 B51 B52 107.5(9) . . ?
C56B B52 B54 102.9(9) . . ?
C56B B52 B57 58.0(7) . . ?
B54 B52 B57 105.9(10) . . ?
C56B B52 B51 103.8(9) . . ?
B54 B52 B51 60.2(8) . . ?
B57 B52 B51 59.0(7) . . ?
C56B B52 B53 57.2(7) . . ?
B54 B52 B53 60.2(7) . . ?
B57 B52 B53 105.9(9) . . ?
B51 B52 B53 108.4(9) . . ?
C56B B53 B55 60.4(7) . . ?
C56B B53 B49 103.7(9) . . ?
B55 B53 B49 58.5(7) . . ?
C56B B53 B52 59.7(7) . . ?
B55 B53 B52 109.7(9) . . ?
B49 B53 B52 105.9(9) . . ?
C56B B53 B54 103.5(9) . . ?
B55 B53 B54 106.0(10) . . ?
B49 B53 B54 58.3(8) . . ?
B52 B53 B54 58.6(7) . . ?
B49 B54 B50 60.2(9) . . ?
B49 B54 B51 108.6(12) . . ?
B50 B54 B51 59.4(8) . . ?
B49 B54 B52 110.1(10) . . ?
B50 B54 B52 108.6(11) . . ?
B51 B54 B52 60.6(8) . . ?
B49 B54 B53 61.0(8) . . ?
B50 B54 B53 109.0(11) . . ?
B51 B54 B53 109.4(10) . . ?
B52 B54 B53 61.2(8) . . ?
B49 B55 C56B 105.4(8) . . ?
B49 B55 B53 62.4(8) . . ?
C56B B55 B53 58.7(6) . . ?
B49 B55 B59 60.0(9) . . ?
C56B B55 B59 103.8(9) . . ?
B53 B55 B59 110.1(10) . . ?
B49 B55 B60 106.7(10) . . ?
C56B B55 B60 57.6(7) . . ?
B53 B55 B60 107.5(9) . . ?
B59 B55 B60 58.8(8) . . ?
B60 C56B B57 63.1(7) . . ?
B60 C56B B53 113.4(9) . . ?
B57 C56B B53 113.9(9) . . ?
B60 C56B B55 62.6(7) . . ?
B57 C56B B55 113.8(9) . . ?
B53 C56B B55 60.8(6) . . ?
B60 C56B B52 114.1(10) . . ?
B57 C56B B52 61.8(7) . . ?
B53 C56B B52 63.1(7) . . ?
B55 C56B B52 112.9(8) . . ?
C56B B57 B58 106.2(9) . . ?
C56B B57 B51 107.0(8) . . ?
B58 B57 B51 61.5(8) . . ?
C56B B57 B60 58.0(7) . . ?
B58 B57 B60 60.0(8) . . ?
B51 B57 B60 108.7(9) . . ?
C56B B57 B52 60.2(7) . . ?
B58 B57 B52 110.6(9) . . ?
B51 B57 B52 60.8(8) . . ?
B60 B57 B52 108.6(9) . . ?
B57 B58 B60 61.6(8) . . ?
B57 B58 B50 106.6(11) . . ?
B60 B58 B50 106.0(10) . . ?
B57 B58 B59 107.8(10) . . ?
B60 B58 B59 58.6(8) . . ?
B50 B58 B59 59.2(9) . . ?
B57 B58 B51 60.2(7) . . ?
B60 B58 B51 108.9(10) . . ?
B50 B58 B51 59.0(9) . . ?
B59 B58 B51 107.2(11) . . ?
B60 B59 B49 107.8(11) . . ?
B60 B59 B55 61.1(8) . . ?
B49 B59 B55 59.1(8) . . ?
B60 B59 B50 107.2(10) . . ?
B49 B59 B50 60.0(9) . . ?
B55 B59 B50 107.4(11) . . ?
B60 B59 B58 59.4(8) . . ?
B49 B59 B58 108.0(11) . . ?
B55 B59 B58 108.5(10) . . ?
B50 B59 B58 59.9(9) . . ?
C56B B60 B59 106.5(11) . . ?
C56B B60 B58 105.6(10) . . ?
B59 B60 B58 62.0(9) . . ?
C56B B60 B57 58.9(7) . . ?
B59 B60 B57 108.0(11) . . ?
B58 B60 B57 58.4(8) . . ?
C56B B60 B55 59.9(7) . . ?
B59 B60 B55 60.1(8) . . ?
B58 B60 B55 109.7(11) . . ?
B57 B60 B55 108.2(9) . . ?
B62 B61 B64 104.7(11) . . ?
B62 B61 B66 114.3(12) . . ?
B64 B61 B66 63.7(10) . . ?
B62 B61 B65 61.5(9) . . ?
B64 B61 B65 113.2(11) . . ?
B66 B61 B65 66.0(10) . . ?
B62 B61 B63 58.6(9) . . ?
B64 B61 B63 55.1(9) . . ?
B66 B61 B63 109.5(12) . . ?
B65 B61 B63 109.1(12) . . ?
B62 B61 Ag4A 101.5(9) . . ?
B64 B61 Ag4A 152.4(11) . . ?
B66 B61 Ag4A 97.5(9) . . ?
B65 B61 Ag4A 72.3(7) . . ?
B63 B61 Ag4A 151.2(11) . . ?
B70 B62 B61 108.1(13) . . ?
B70 B62 B63 60.3(9) . . ?
B61 B62 B63 65.0(10) . . ?
B70 B62 B65 104.3(10) . . ?
B61 B62 B65 61.1(9) . . ?
B63 B62 B65 113.9(13) . . ?
B70 B62 B69 58.5(8) . . ?
B61 B62 B69 105.0(12) . . ?
B63 B62 B69 109.3(12) . . ?
B65 B62 B69 55.7(8) . . ?
B64 B63 B70 105.1(12) . . ?
B64 B63 B62 106.5(12) . . ?
B70 B63 B62 58.1(9) . . ?
B64 B63 B71 58.4(10) . . ?
B70 B63 B71 59.5(9) . . ?
B62 B63 B71 106.1(11) . . ?
B64 B63 B61 59.3(9) . . ?
B70 B63 B61 100.0(11) . . ?
B62 B63 B61 56.4(9) . . ?
B71 B63 B61 102.5(11) . . ?
B63 B64 B71 65.9(11) . . ?
B63 B64 B61 65.5(10) . . ?
B71 B64 B61 112.3(13) . . ?
B63 B64 B66 113.1(13) . . ?
B71 B64 B66 105.9(11) . . ?
B61 B64 B66 57.7(9) . . ?
B63 B64 B68 111.5(12) . . ?
B71 B64 B68 57.9(9) . . ?
B61 B64 B68 102.6(10) . . ?
B66 B64 B68 56.0(9) . . ?
B69 B65 B67 64.6(10) . . ?
B69 B65 B62 66.4(10) . . ?
B67 B65 B62 113.6(10) . . ?
B69 B65 B61 110.5(10) . . ?
B67 B65 B61 103.9(11) . . ?
B62 B65 B61 57.3(9) . . ?
B69 B65 B66 107.1(11) . . ?
B67 B65 B66 55.5(9) . . ?
B62 B65 B66 102.9(11) . . ?
B61 B65 B66 56.0(9) . . ?
B69 B65 Ag4A 157.4(11) . . ?
B67 B65 Ag4A 138.0(11) . . ?
B62 B65 Ag4A 98.0(8) . . ?
B61 B65 Ag4A 69.9(7) . . ?
B66 B65 Ag4A 92.0(9) . . ?
B67 B66 B61 107.3(13) . . ?
B67 B66 B68 60.2(10) . . ?
B61 B66 B68 109.5(12) . . ?
B67 B66 B64 110.3(12) . . ?
B61 B66 B64 58.6(9) . . ?
B68 B66 B64 63.6(10) . . ?
B67 B66 B65 57.6(9) . . ?
B61 B66 B65 58.0(9) . . ?
B68 B66 B65 104.0(12) . . ?
B64 B66 B65 103.3(12) . . ?
B66 B67 B65 67.0(11) . . ?
B66 B67 B68 61.2(11) . . ?
B65 B67 B68 111.8(12) . . ?
B66 B67 B69 110.3(12) . . ?
B65 B67 B69 57.3(9) . . ?
B68 B67 B69 104.3(10) . . ?
B66 B67 C72B 106.3(10) . . ?
B65 B67 C72B 102.8(10) . . ?
B68 B67 C72B 57.4(9) . . ?
B69 B67 C72B 55.7(8) . . ?
B71 B68 B67 112.8(12) . . ?
B71 B68 B66 108.0(12) . . ?
B67 B68 B66 58.6(9) . . ?
B71 B68 C72B 58.4(9) . . ?
B67 B68 C72B 68.6(10) . . ?
B66 B68 C72B 113.1(12) . . ?
B71 B68 B64 56.1(8) . . ?
B67 B68 B64 106.5(12) . . ?
B66 B68 B64 60.3(10) . . ?
C72B B68 B64 103.9(11) . . ?
B65 B69 B70 102.3(11) . . ?
B65 B69 C72B 111.8(13) . . ?
B70 B69 C72B 59.4(8) . . ?
B65 B69 B67 58.1(9) . . ?
B70 B69 B67 106.3(11) . . ?
C72B B69 B67 65.9(10) . . ?
B65 B69 B62 57.9(8) . . ?
B70 B69 B62 54.0(8) . . ?
C72B B69 B62 104.3(10) . . ?
B67 B69 B62 102.4(11) . . ?
B62 B70 B63 61.6(9) . . ?
B62 B70 C72B 116.9(10) . . ?
B63 B70 C72B 115.0(12) . . ?
B62 B70 B69 67.5(9) . . ?
B63 B70 B69 117.7(11) . . ?
C72B B70 B69 61.2(9) . . ?
B62 B70 B71 112.1(12) . . ?
B63 B70 B71 63.7(10) . . ?
C72B B70 B71 58.8(8) . . ?
B69 B70 B71 109.2(11) . . ?
B64 B71 B68 66.0(11) . . ?
B64 B71 C72B 114.7(10) . . ?
B68 B71 C72B 62.2(10) . . ?
B64 B71 B70 100.8(11) . . ?
B68 B71 B70 105.7(10) . . ?
C72B B71 B70 60.7(9) . . ?
B64 B71 B63 55.7(9) . . ?
B68 B71 B63 109.8(11) . . ?
C72B B71 B63 110.6(12) . . ?
B70 B71 B63 56.8(9) . . ?
B71 C72B B70 60.5(9) . . ?
B71 C72B B69 109.1(11) . . ?
B70 C72B B69 59.4(9) . . ?
B71 C72B B68 59.3(9) . . ?
B70 C72B B68 103.5(11) . . ?
B69 C72B B68 103.6(11) . . ?
B71 C72B B67 102.0(10) . . ?
B70 C72B B67 100.9(9) . . ?
B69 C72B B67 58.4(8) . . ?
B68 C72B B67 54.0(8) . . ?
N8 Ag4A B49 108.5(4) . . ?
N8 Ag4A B61 120.2(4) . . ?
B49 Ag4A B61 123.8(5) . . ?
N8 Ag4A B65 121.4(5) . . ?
B49 Ag4A B65 128.1(5) . . ?
B61 Ag4A B65 37.8(5) . . ?
N14 Ag5A N10A 120.4(7) . . ?
N14 Ag5A N11 117.4(5) . . ?
N10A Ag5A N11 109.6(6) . . ?
N14 Ag5A N13 105.9(5) . . ?
N10A Ag5A N13 110.1(6) . . ?
N11 Ag5A N13 88.3(4) . . ?
B26 Ag6A B25 39.0(4) . . ?
B26 Ag6A N15 126.9(4) . . ?
B25 Ag6A N15 119.4(3) . . ?
B26 Ag6A B37 121.5(5) . . ?
B25 Ag6A B37 116.8(5) . . ?
N15 Ag6A B37 111.2(5) . . ?
C20 N10A Ag5A 157.8(17) . . ?
N13 Ag5B N11 107.6(4) . . ?
N13 Ag5B N10B 114.3(6) . . ?
N11 Ag5B N10B 112.8(6) . . ?
N13 Ag5B N14 101.2(5) . . ?
N11 Ag5B N14 104.0(5) . . ?
N10B Ag5B N14 115.7(6) . . ?
N15 Ag6B B26 168.4(4) . . ?
C20 N10B Ag5B 157.5(16) . . ?

loop_
_geom_bond_atom_site_label_1
_geom_bond_atom_site_label_2
_geom_bond_distance
_geom_bond_site_symmetry_2
_geom_bond_publ_flag
Ag1 N1 2.290(13) . ?
Ag1 B2 2.572(11) . ?
Ag1 B1 2.607(13) . ?
N1 C1 1.17(2) . ?
C1 C2 1.40(2) . ?
B1 B4 1.753(18) . ?
B1 B3 1.765(17) . ?
B1 B5 1.774(15) . ?
B1 B2 1.788(18) . ?
B1 B6 1.819(16) . ?
B39 B46 1.652(19) . ?
B39 B40 1.71(2) . ?
B39 B37 1.72(2) . ?
B39 B45 1.76(2) . ?
B39 B38 1.83(3) . ?
Ag2 N3 2.256(8) . ?
Ag2 N2 2.296(11) . ?
Ag2 N4 2.304(9) 2_765 ?
Ag2 N5 2.350(9) . ?
N2 C4 1.153(15) . ?
C2 C3 1.53(2) . ?
B2 B11 1.753(14) . ?
B2 B10 1.791(17) . ?
B2 B6 1.798(14) . ?
B2 B3 1.799(15) . ?
Ag3 N12 2.243(9) . ?
Ag3 N7 2.278(11) . ?
Ag3 N9 2.332(10) . ?
Ag3 N6 2.349(10) . ?
N3 C5 1.146(14) . ?
C3 C4 1.439(18) . ?
B3 B9 1.762(16) . ?
B3 B10 1.764(17) . ?
B3 B4 1.782(15) . ?
N4 C8 1.164(14) . ?
N4 Ag2 2.304(9) 2_765 ?
B4 B8 1.750(15) . ?
B4 B5 1.771(15) . ?
B4 B9 1.831(17) . ?
N5 C9 1.121(13) . ?
C5 C6 1.493(16) . ?
B5 C7B 1.717(14) . ?
B5 B6 1.762(17) . ?
B5 B8 1.790(17) . ?
N6 C12 1.130(14) . ?
C6 C7 1.527(16) . ?
B6 C7B 1.722(16) . ?
B6 B11 1.837(16) . ?
N7 C13 1.113(16) . ?
C7 C8 1.438(15) . ?
C7B B12 1.683(15) . ?
C7B B8 1.731(15) . ?
C7B B11 1.723(14) . ?
N8 C16 1.165(14) . ?
N8 Ag4B 2.200(11) . ?
N8 Ag4A 2.234(11) . ?
B8 B9 1.784(14) . ?
B8 B12 1.807(17) . ?
N9 C17 1.111(15) . ?
C9 C10 1.480(15) . ?
B9 B10 1.767(16) . ?
B9 B12 1.802(14) . ?
C10 C11 1.498(18) . ?
B10 B12 1.784(14) . ?
B10 B11 1.789(15) . ?
N11 C21 1.090(17) . ?
N11 Ag5B 2.191(13) . ?
N11 Ag5A 2.430(13) . ?
C11 C12 1.478(15) . ?
B11 B12 1.768(16) . ?
N12 C24 1.115(13) . ?
N13 C25 1.123(16) . ?
N13 Ag5B 2.133(11) . ?
N13 Ag5A 2.575(11) . ?
C13 C14 1.46(2) . ?
B13 C15B 1.731(17) . ?
B13 B18 1.753(17) . ?
B13 B16 1.784(16) . ?
B13 B14 1.784(17) . ?
B13 B17 1.807(16) . ?
N14 C27 1.10(2) . ?
N14 Ag5A 1.895(18) . ?
N14 Ag5B 2.505(17) . ?
C14 C15 1.537(18) . ?
B14 B19 1.675(16) . ?
B14 B20 1.748(16) . ?
B14 C15B 1.754(16) . ?
B14 B18 1.739(18) . ?
N15 C30 1.130(19) . ?
N15 Ag6B 1.993(13) . ?
N15 Ag6A 2.581(14) . ?
C15 C16 1.421(15) . ?
C15B B20 1.658(17) . ?
C15B B21 1.717(14) . ?
C15B B16 1.731(19) . ?
B16 B22 1.788(17) . ?
B16 B17 1.79(2) . ?
B16 B21 1.785(19) . ?
C17 C18 1.467(19) . ?
B17 B22 1.779(16) . ?
B17 B23 1.766(17) . ?
B17 B18 1.767(18) . ?
C18 C19 1.48(2) . ?
B18 B23 1.778(14) . ?
B18 B19 1.797(19) . ?
C19 C20 1.448(17) . ?
B19 B20 1.74(2) . ?
B19 B24 1.788(15) . ?
B19 B23 1.784(18) . ?
C20 N10B 1.12(2) . ?
C20 N10A 1.19(3) . ?
B20 B21 1.713(18) . ?
B20 B24 1.776(15) . ?
C21 C22 1.39(2) . ?
B21 B24 1.728(17) . ?
B21 B22 1.760(19) . ?
C22 C23 1.27(2) . ?
B22 B24 1.799(15) . ?
B22 B23 1.798(18) . ?
C23 C24 1.492(16) . ?
B23 B24 1.761(16) . ?
C25 C26 1.49(2) . ?
B25 B26 1.728(16) . ?
B25 B30 1.74(2) . ?
B25 B31 1.760(16) . ?
B25 B35 1.788(17) . ?
B25 B29 1.860(18) . ?
B25 Ag6A 2.577(10) . ?
C26 C26 1.51(3) 2_557 ?
B26 B27 1.679(17) . ?
B26 B32 1.733(17) . ?
B26 B30 1.748(18) . ?
B26 B31 1.76(2) . ?
B26 Ag6A 2.593(12) . ?
B26 Ag6B 2.659(12) . ?
C27 C28 1.34(3) . ?
B27 B32 1.680(19) . ?
B27 B33 1.711(18) . ?
B27 B28 1.704(17) . ?
B27 B30 1.86(2) . ?
C28 C29 1.45(3) . ?
B28 B33 1.67(2) . ?
B28 B29 1.71(2) . ?
B28 B30 1.72(2) . ?
B28 C34B 1.78(2) . ?
C29 C30 1.59(2) . ?
B29 C34B 1.68(2) . ?
B29 B30 1.74(2) . ?
B29 B35 1.78(2) . ?
B31 B36 1.699(18) . ?
B31 B35 1.682(19) . ?
B31 B32 1.74(2) . ?
B32 B36 1.66(2) . ?
B32 B33 1.793(18) . ?
B33 B36 1.67(2) . ?
B33 C34B 1.84(2) . ?
C34B B35 1.70(2) . ?
C34B B36 1.718(17) . ?
B35 B36 1.800(19) . ?
B37 B40 1.75(2) . ?
B37 B38 1.80(2) . ?
B37 B42 1.78(2) . ?
B37 C41B 1.83(2) . ?
B37 Ag6A 2.637(17) . ?
B38 B44 1.73(2) . ?
B38 B42 1.79(2) . ?
B38 B45 1.77(2) . ?
B40 B47 1.70(2) . ?
B40 B46 1.777(19) . ?
B40 C41B 1.800(19) . ?
C41B B43 1.672(18) . ?
C41B B42 1.694(19) . ?
C41B B47 1.706(19) . ?
B42 B43 1.739(19) . ?
B42 B44 1.80(2) . ?
B43 B48 1.60(2) . ?
B43 B47 1.80(2) . ?
B43 B44 1.79(2) . ?
B44 B45 1.66(3) . ?
B44 B48 1.70(2) . ?
B45 B46 1.48(3) . ?
B45 B48 1.75(2) . ?
B46 B48 1.65(2) . ?
B46 B47 1.77(2) . ?
B47 B48 1.57(3) . ?
B49 B55 1.715(17) . ?
B49 B59 1.73(2) . ?
B49 B54 1.74(2) . ?
B49 B50 1.743(19) . ?
B49 B53 1.784(19) . ?
B49 Ag4A 2.551(13) . ?
B50 B51 1.739(18) . ?
B50 B54 1.74(2) . ?
B50 B59 1.76(2) . ?
B50 B58 1.77(2) . ?
B51 B57 1.741(17) . ?
B51 B54 1.766(19) . ?
B51 B58 1.76(2) . ?
B51 B52 1.77(2) . ?
B52 C56B 1.735(17) . ?
B52 B54 1.748(19) . ?
B52 B57 1.761(18) . ?
B52 B53 1.793(17) . ?
B53 C56B 1.689(16) . ?
B53 B55 1.726(17) . ?
B53 B54 1.78(2) . ?
B55 C56B 1.720(14) . ?
B55 B59 1.75(2) . ?
B55 B60 1.765(17) . ?
C56B B60 1.678(18) . ?
C56B B57 1.694(17) . ?
B57 B58 1.709(18) . ?
B57 B60 1.765(17) . ?
B58 B60 1.74(2) . ?
B58 B59 1.785(19) . ?
B59 B60 1.72(2) . ?
B61 B62 1.66(2) . ?
B61 B64 1.70(2) . ?
B61 B66 1.68(2) . ?
B61 B65 1.72(2) . ?
B61 B63 1.80(2) . ?
B61 Ag4A 2.639(13) . ?
B62 B70 1.637(18) . ?
B62 B63 1.70(2) . ?
B62 B65 1.729(19) . ?
B62 B69 1.87(2) . ?
B63 B64 1.62(3) . ?
B63 B70 1.67(2) . ?
B63 B71 1.79(2) . ?
B64 B71 1.674(19) . ?
B64 B66 1.79(2) . ?
B64 B68 1.84(2) . ?
B65 B69 1.69(2) . ?
B65 B67 1.70(2) . ?
B65 B66 1.86(2) . ?
B65 Ag4A 2.677(16) . ?
B66 B67 1.66(2) . ?
B66 B68 1.71(3) . ?
B67 B68 1.69(2) . ?
B67 B69 1.81(2) . ?
B67 C72B 1.942(19) . ?
B68 B71 1.71(2) . ?
B68 C72B 1.76(3) . ?
B69 B70 1.73(2) . ?
B69 C72B 1.76(2) . ?
B70 C72B 1.726(19) . ?
B70 B71 1.72(2) . ?
B71 C72B 1.693(18) . ?
Ag5A N10A 2.26(2) . ?
Ag5B N10B 2.264(18) . ?
